data_7705974
loop_
_publ_author_name
'Cheng, Ming-Chuan'
'Lee, Gene-Hsiang'
'Lin, Tien-Sung'
'Liu, Yu-Chiao'
'Chiang, Ming-Hsi'
'Peng, Shie-Ming'

_publ_section_title
;
 A new series of heteronuclear metal strings,
 MRhRh(dpa)<sub>4</sub>Cl<sub>2</sub> and
 MRhRhM(dpa)<sub>4</sub>X<sub>2</sub>, from the reactions of
 Rh<sub>2</sub>(dpa)<sub>4</sub> with metal ions of group 7 to group 12.
;
_journal_issue 2
_journal_name_full 'Dalton transactions (Cambridge, England : 2003)'
_journal_page_first 520
_journal_page_last 534
_journal_paper_doi 10.1039/d0dt03311a
_journal_volume 50
_journal_year 2021
_chemical_formula_sum 'C40 H32 N12 Rh2'
_chemical_formula_weight 886.59
_space_group_crystal_system tetragonal
_space_group_IT_number 88
_space_group_name_Hall '-I 4ad'
_space_group_name_H-M_alt 'I 41/a :2'
_atom_sites_solution_hydrogens geom
_audit_creation_method SHELXL-2018/3
_audit_update_record
;
2020-09-21 deposited with the CCDC.	2020-12-03 downloaded from the CCDC.
;
_cell_angle_alpha 90
_cell_angle_beta 90
_cell_angle_gamma 90
_cell_formula_units_Z 16
_cell_length_a 34.3409(4)
_cell_length_b 34.3409(4)
_cell_length_c 11.70360(10)
_cell_measurement_reflns_used 38875
_cell_measurement_temperature 200(2)
_cell_measurement_theta_max 27.50
_cell_measurement_theta_min 1.19
_cell_volume 13802.0(3)
_computing_cell_refinement DENZO-SMN
_computing_data_collection 'NONIUS COLLECT'
_computing_data_reduction DENZO-SMN
_computing_molecular_graphics 'Bruker SHELXTL'
_computing_publication_material 'Bruker SHELXTL'
_computing_structure_refinement 'SHELXL-2018/3 (Sheldrick, 2018)'
_computing_structure_solution 'SHELXS-97 (Sheldrick, 2008)'
_diffrn_ambient_temperature 200(2)
_diffrn_measured_fraction_theta_full 0.999
_diffrn_measured_fraction_theta_max 0.998
_diffrn_measurement_device_type 'NONIUS KappaCCD'
_diffrn_measurement_method '\w scans'
_diffrn_radiation_type MoK\a
_diffrn_radiation_wavelength 0.71073
_diffrn_reflns_av_R_equivalents 0.0543
_diffrn_reflns_av_unetI/netI 0.0502
_diffrn_reflns_Laue_measured_fraction_full 0.999
_diffrn_reflns_Laue_measured_fraction_max 0.998
_diffrn_reflns_limit_h_max 44
_diffrn_reflns_limit_h_min -33
_diffrn_reflns_limit_k_max 44
_diffrn_reflns_limit_k_min -44
_diffrn_reflns_limit_l_max 15
_diffrn_reflns_limit_l_min -14
_diffrn_reflns_number 38863
_diffrn_reflns_point_group_measured_fraction_full 0.999
_diffrn_reflns_point_group_measured_fraction_max 0.998
_diffrn_reflns_theta_full 25.242
_diffrn_reflns_theta_max 27.500
_diffrn_reflns_theta_min 1.838
_exptl_absorpt_coefficient_mu 1.008
_exptl_absorpt_correction_T_max 0.9153
_exptl_absorpt_correction_T_min 0.8243
_exptl_absorpt_correction_type multi-scan
_exptl_absorpt_process_details 'SORTAV (Blessing, 1995)'
_exptl_crystal_colour red-brown
_exptl_crystal_density_diffrn 1.707
_exptl_crystal_description needle
_exptl_crystal_F_000 7136
_exptl_crystal_size_max 0.200
_exptl_crystal_size_mid 0.110
_exptl_crystal_size_min 0.090
_refine_diff_density_max 0.527
_refine_diff_density_min -0.697
_refine_diff_density_rms 0.083
_refine_ls_extinction_method none
_refine_ls_goodness_of_fit_ref 0.968
_refine_ls_hydrogen_treatment constr
_refine_ls_matrix_type full
_refine_ls_number_parameters 487
_refine_ls_number_reflns 7907
_refine_ls_number_restraints 0
_refine_ls_restrained_S_all 0.968
_refine_ls_R_factor_all 0.0666
_refine_ls_R_factor_gt 0.0348
_refine_ls_shift/su_max 0.002
_refine_ls_shift/su_mean 0.000
_refine_ls_structure_factor_coef Fsqd
_refine_ls_weighting_details 'w=1/[\s^2^(Fo^2^)+(0.0436P)^2^] where P=(Fo^2^+2Fc^2^)/3'
_refine_ls_weighting_scheme calc
_refine_ls_wR_factor_gt 0.0749
_refine_ls_wR_factor_ref 0.0846
_reflns_Friedel_coverage 0.000
_reflns_number_gt 5379
_reflns_number_total 7907
_reflns_threshold_expression 'I > 2\s(I)'
_cod_data_source_file d0dt03311a2.cif
_cod_data_source_block ic17072
_cod_depositor_comments 'Adding full bibliography for 7705966--7705984.cif.'
_cod_original_sg_symbol_H-M 'I 41/a'
_cod_database_code 7705974
_shelx_shelxl_version_number 2018/3
_shelx_space_group_comment
; 
The symmetry employed for this shelxl refinement is uniquely defined 
by the following loop, which should always be used as a source of 
symmetry information in preference to the above space-group names. 
They are only intended as comments. 
;
_shelx_estimated_absorpt_t_min 0.824
_shelx_estimated_absorpt_t_max 0.915

loop_
_space_group_symop_operation_xyz
'x, y, z'
'-x+1/2, -y, z+1/2'
'-y+3/4, x+1/4, z+1/4'
'y+3/4, -x+3/4, z+3/4'
'x+1/2, y+1/2, z+1/2'
'-x+1, -y+1/2, z+1'
'-y+5/4, x+3/4, z+3/4'
'y+5/4, -x+5/4, z+5/4'
'-x, -y, -z'
'x-1/2, y, -z-1/2'
'y-3/4, -x-1/4, -z-1/4'
'-y-3/4, x-3/4, -z-3/4'
'-x+1/2, -y+1/2, -z+1/2'
'x, y+1/2, -z'
'y-1/4, -x+1/4, -z+1/4'
'-y-1/4, x-1/4, -z-1/4'

loop_
_atom_site_label
_atom_site_type_symbol
_atom_site_fract_x
_atom_site_fract_y
_atom_site_fract_z
_atom_site_U_iso_or_equiv
_atom_site_adp_type
_atom_site_occupancy
_atom_site_site_symmetry_order
_atom_site_calc_flag
_atom_site_refinement_flags_posn
_atom_site_refinement_flags_adp
_atom_site_refinement_flags_occupancy
_atom_site_disorder_assembly
_atom_site_disorder_group
Rh1 Rh 0.38376(2) 0.10416(2) 0.71903(2) 0.02989(8) Uani 1 1 d . . . . .
Rh2 Rh 0.38221(2) 0.11054(2) 0.51487(2) 0.02964(8) Uani 1 1 d . . . . .
N1 N 0.33171(7) 0.13504(7) 0.72590(18) 0.0320(5) Uani 1 1 d . . . . .
N2 N 0.33010(7) 0.13775(7) 0.52942(19) 0.0308(5) Uani 1 1 d . . . . .
N3 N 0.34856(7) 0.13292(7) 0.3493(2) 0.0371(6) Uani 1 1 d . . . . .
N4 N 0.43600(7) 0.07613(7) 0.7020(2) 0.0323(5) Uani 1 1 d . . . . .
N5 N 0.43477(7) 0.08218(7) 0.5038(2) 0.0346(6) Uani 1 1 d . . . . .
N6 N 0.43073(8) 0.06889(8) 0.3102(2) 0.0478(7) Uani 1 1 d . . . . .
N7 N 0.35391(7) 0.05716(7) 0.50794(19) 0.0328(5) Uani 1 1 d . . . . .
N8 N 0.35359(7) 0.05351(7) 0.7042(2) 0.0323(5) Uani 1 1 d . . . . .
N9 N 0.36521(7) 0.06939(7) 0.88335(19) 0.0364(6) Uani 1 1 d . . . . .
N10 N 0.41152(7) 0.16199(7) 0.53164(19) 0.0331(5) Uani 1 1 d . . . . .
N11 N 0.41141(7) 0.15708(7) 0.73105(19) 0.0353(6) Uani 1 1 d . . . . .
N12 N 0.42644(8) 0.15200(8) 0.9241(2) 0.0445(7) Uani 1 1 d . . . . .
C1 C 0.31686(9) 0.14422(9) 0.8296(2) 0.0388(7) Uani 1 1 d . . . . .
H1 H 0.329973 0.134799 0.895474 0.047 Uiso 1 1 calc R U . . .
C2 C 0.28423(10) 0.16615(9) 0.8451(3) 0.0426(8) Uani 1 1 d . . . . .
H2 H 0.274040 0.170819 0.919269 0.051 Uiso 1 1 calc R U . . .
C3 C 0.26637(9) 0.18147(9) 0.7483(3) 0.0420(8) Uani 1 1 d . . . . .
H3 H 0.244168 0.197763 0.756010 0.050 Uiso 1 1 calc R U . . .
C4 C 0.28064(9) 0.17315(9) 0.6429(2) 0.0393(7) Uani 1 1 d . . . . .
H4 H 0.268448 0.183871 0.577212 0.047 Uiso 1 1 calc R U . . .
C5 C 0.31359(8) 0.14859(8) 0.6299(2) 0.0313(6) Uani 1 1 d . . . . .
C6 C 0.31890(8) 0.14450(8) 0.4200(2) 0.0326(7) Uani 1 1 d . . . . .
C7 C 0.28434(9) 0.15904(9) 0.3726(2) 0.0384(7) Uani 1 1 d . . . . .
H7 H 0.262962 0.165615 0.420367 0.046 Uiso 1 1 calc R U . . .
C8 C 0.28173(10) 0.16369(10) 0.2561(3) 0.0472(8) Uani 1 1 d . . . . .
H8 H 0.258572 0.173806 0.223068 0.057 Uiso 1 1 calc R U . . .
C9 C 0.31297(10) 0.15360(10) 0.1866(3) 0.0484(8) Uani 1 1 d . . . . .
H9 H 0.311977 0.157576 0.106363 0.058 Uiso 1 1 calc R U . . .
C10 C 0.34502(9) 0.13784(9) 0.2371(2) 0.0409(7) Uani 1 1 d . . . . .
H10 H 0.366001 0.129933 0.189505 0.049 Uiso 1 1 calc R U . . .
C11 C 0.45425(8) 0.06420(9) 0.7982(3) 0.0382(7) Uani 1 1 d . . . . .
H11 H 0.443313 0.071353 0.869718 0.046 Uiso 1 1 calc R U . . .
C12 C 0.48745(9) 0.04250(9) 0.7981(3) 0.0453(8) Uani 1 1 d . . . . .
H12 H 0.499695 0.035313 0.867796 0.054 Uiso 1 1 calc R U . . .
C13 C 0.50295(9) 0.03115(9) 0.6938(3) 0.0435(8) Uani 1 1 d . . . . .
H13 H 0.525092 0.014598 0.691135 0.052 Uiso 1 1 calc R U . . .
C14 C 0.48623(9) 0.04389(9) 0.5954(3) 0.0395(7) Uani 1 1 d . . . . .
H14 H 0.497001 0.036386 0.523945 0.047 Uiso 1 1 calc R U . . .
C15 C 0.45273(8) 0.06836(8) 0.5981(3) 0.0338(7) Uani 1 1 d . . . . .
C16 C 0.45305(9) 0.08087(9) 0.3967(2) 0.0362(7) Uani 1 1 d . . . . .
C17 C 0.49136(9) 0.09329(9) 0.3788(2) 0.0427(8) Uani 1 1 d . . . . .
H17 H 0.506744 0.102059 0.441187 0.051 Uiso 1 1 calc R U . . .
C18 C 0.50659(10) 0.09267(9) 0.2697(3) 0.0471(8) Uani 1 1 d . . . . .
H18 H 0.532522 0.101127 0.256137 0.057 Uiso 1 1 calc R U . . .
C19 C 0.48369(10) 0.07961(10) 0.1800(3) 0.0508(9) Uani 1 1 d . . . . .
H19 H 0.493477 0.078349 0.104203 0.061 Uiso 1 1 calc R U . . .
C20 C 0.44641(10) 0.06860(11) 0.2053(3) 0.0566(10) Uani 1 1 d . . . . .
H20 H 0.430419 0.060117 0.143944 0.068 Uiso 1 1 calc R U . . .
C21 C 0.34746(9) 0.04100(9) 0.4045(3) 0.0398(7) Uani 1 1 d . . . . .
H21 H 0.357162 0.054172 0.339038 0.048 Uiso 1 1 calc R U . . .
C22 C 0.32787(10) 0.00697(9) 0.3884(3) 0.0447(8) Uani 1 1 d . . . . .
H22 H 0.324709 -0.003815 0.314184 0.054 Uiso 1 1 calc R U . . .
C23 C 0.31267(11) -0.01145(10) 0.4843(3) 0.0523(9) Uani 1 1 d . . . . .
H23 H 0.297661 -0.034512 0.475836 0.063 Uiso 1 1 calc R U . . .
C24 C 0.31924(10) 0.00350(9) 0.5905(3) 0.0478(8) Uani 1 1 d . . . . .
H24 H 0.308474 -0.009019 0.655607 0.057 Uiso 1 1 calc R U . . .
C25 C 0.34194(8) 0.03748(8) 0.6043(2) 0.0345(7) Uani 1 1 d . . . . .
C26 C 0.34764(8) 0.04239(8) 0.8146(2) 0.0339(7) Uani 1 1 d . . . . .
C27 C 0.32816(9) 0.01073(10) 0.8642(3) 0.0453(8) Uani 1 1 d . . . . .
H27 H 0.316010 -0.008400 0.817594 0.054 Uiso 1 1 calc R U . . .
C28 C 0.32691(10) 0.00781(11) 0.9817(3) 0.0549(9) Uani 1 1 d . . . . .
H28 H 0.313643 -0.013380 1.016439 0.066 Uiso 1 1 calc R U . . .
C29 C 0.34485(10) 0.03553(11) 1.0492(3) 0.0518(9) Uani 1 1 d . . . . .
H29 H 0.344307 0.033656 1.130192 0.062 Uiso 1 1 calc R U . . .
C30 C 0.36346(9) 0.06582(10) 0.9959(3) 0.0433(8) Uani 1 1 d . . . . .
H30 H 0.375648 0.085113 1.041754 0.052 Uiso 1 1 calc R U . . .
C31 C 0.42246(9) 0.18100(9) 0.4355(3) 0.0388(7) Uani 1 1 d . . . . .
H31 H 0.417027 0.169059 0.364007 0.047 Uiso 1 1 calc R U . . .
C32 C 0.44073(9) 0.21610(9) 0.4349(3) 0.0453(8) Uani 1 1 d . . . . .
H32 H 0.446718 0.228983 0.365203 0.054 Uiso 1 1 calc R U . . .
C33 C 0.45042(9) 0.23261(9) 0.5404(3) 0.0470(8) Uani 1 1 d . . . . .
H33 H 0.463219 0.257121 0.543106 0.056 Uiso 1 1 calc R U . . .
C34 C 0.44159(9) 0.21371(9) 0.6390(3) 0.0450(8) Uani 1 1 d . . . . .
H34 H 0.449249 0.224561 0.710154 0.054 Uiso 1 1 calc R U . . .
C35 C 0.42092(9) 0.17772(9) 0.6365(2) 0.0362(7) Uani 1 1 d . . . . .
C36 C 0.41222(9) 0.17441(9) 0.8393(3) 0.0367(7) Uani 1 1 d . . . . .
C37 C 0.39657(10) 0.21154(9) 0.8624(3) 0.0468(8) Uani 1 1 d . . . . .
H37 H 0.385362 0.226473 0.802515 0.056 Uiso 1 1 calc R U . . .
C38 C 0.39758(10) 0.22610(10) 0.9719(3) 0.0540(9) Uani 1 1 d . . . . .
H38 H 0.387752 0.251375 0.987840 0.065 Uiso 1 1 calc R U . . .
C39 C 0.41306(11) 0.20351(10) 1.0582(3) 0.0546(9) Uani 1 1 d . . . . .
H39 H 0.414257 0.212761 1.134649 0.065 Uiso 1 1 calc R U . . .
C40 C 0.42675(10) 0.16696(10) 1.0296(3) 0.0516(9) Uani 1 1 d . . . . .
H40 H 0.437148 0.151316 1.089166 0.062 Uiso 1 1 calc R U . . .

loop_
_atom_site_aniso_label
_atom_site_aniso_U_11
_atom_site_aniso_U_22
_atom_site_aniso_U_33
_atom_site_aniso_U_23
_atom_site_aniso_U_13
_atom_site_aniso_U_12
Rh1 0.03045(14) 0.02821(14) 0.03102(13) -0.00028(9) -0.00272(9) 0.00020(10)
Rh2 0.02899(14) 0.02834(13) 0.03159(13) -0.00045(9) -0.00139(9) 0.00113(9)
N1 0.0348(14) 0.0303(13) 0.0309(13) 0.0000(10) -0.0031(10) 0.0002(10)
N2 0.0290(13) 0.0323(13) 0.0312(13) 0.0044(10) 0.0005(10) 0.0025(10)
N3 0.0365(15) 0.0377(15) 0.0369(14) -0.0023(11) -0.0002(11) 0.0003(12)
N4 0.0297(13) 0.0291(13) 0.0380(14) 0.0005(10) -0.0019(11) -0.0013(10)
N5 0.0330(14) 0.0342(14) 0.0365(14) -0.0026(11) -0.0012(11) 0.0059(11)
N6 0.0382(16) 0.066(2) 0.0388(15) -0.0115(14) -0.0049(12) 0.0049(14)
N7 0.0316(14) 0.0311(13) 0.0358(13) -0.0003(11) -0.0046(11) 0.0023(10)
N8 0.0324(14) 0.0286(13) 0.0360(14) -0.0007(10) -0.0016(11) -0.0033(10)
N9 0.0376(15) 0.0347(15) 0.0368(14) 0.0002(11) -0.0010(11) 0.0043(11)
N10 0.0323(14) 0.0299(13) 0.0371(14) 0.0001(11) 0.0021(11) 0.0007(11)
N11 0.0417(15) 0.0284(13) 0.0360(14) -0.0008(11) -0.0085(11) -0.0042(11)
N12 0.0528(18) 0.0393(16) 0.0413(15) 0.0013(13) -0.0107(13) -0.0037(13)
C1 0.048(2) 0.0356(18) 0.0325(16) -0.0022(13) -0.0025(14) 0.0069(14)
C2 0.051(2) 0.0395(19) 0.0369(17) -0.0060(14) 0.0022(15) 0.0092(15)
C3 0.0420(19) 0.0384(18) 0.0456(19) -0.0027(14) 0.0023(15) 0.0108(14)
C4 0.0351(18) 0.0407(19) 0.0422(18) 0.0036(14) 0.0010(14) 0.0061(14)
C5 0.0292(16) 0.0260(15) 0.0387(17) 0.0018(12) -0.0008(12) -0.0032(12)
C6 0.0349(17) 0.0284(16) 0.0344(16) -0.0001(12) -0.0002(13) -0.0023(13)
C7 0.0335(17) 0.0407(19) 0.0412(18) -0.0002(14) -0.0026(13) 0.0032(14)
C8 0.047(2) 0.049(2) 0.0446(19) 0.0042(15) -0.0133(16) 0.0087(16)
C9 0.060(2) 0.053(2) 0.0326(17) 0.0031(15) -0.0050(16) 0.0065(17)
C10 0.047(2) 0.0423(19) 0.0332(17) -0.0027(14) 0.0051(14) 0.0013(15)
C11 0.0341(17) 0.0426(18) 0.0380(17) 0.0075(14) -0.0045(13) -0.0020(14)
C12 0.0336(18) 0.050(2) 0.053(2) 0.0159(16) -0.0053(15) 0.0003(15)
C13 0.0319(17) 0.045(2) 0.053(2) 0.0107(16) -0.0003(15) 0.0045(14)
C14 0.0345(18) 0.0371(18) 0.0469(18) 0.0026(14) 0.0018(14) 0.0059(14)
C15 0.0288(16) 0.0296(16) 0.0429(17) 0.0001(13) -0.0037(13) -0.0015(12)
C16 0.0364(18) 0.0327(17) 0.0396(17) -0.0014(13) -0.0018(14) 0.0084(13)
C17 0.0412(19) 0.044(2) 0.0431(18) -0.0043(14) -0.0034(14) -0.0043(15)
C18 0.042(2) 0.047(2) 0.053(2) 0.0035(16) 0.0092(16) -0.0007(16)
C19 0.052(2) 0.057(2) 0.0438(19) -0.0007(16) 0.0081(17) 0.0123(17)
C20 0.051(2) 0.077(3) 0.042(2) -0.0145(18) -0.0077(17) 0.0083(19)
C21 0.0445(19) 0.0387(19) 0.0361(17) 0.0010(14) -0.0063(14) 0.0010(15)
C22 0.057(2) 0.0379(19) 0.0389(18) -0.0021(14) -0.0130(15) -0.0044(16)
C23 0.065(2) 0.0372(19) 0.055(2) -0.0025(16) -0.0134(18) -0.0139(17)
C24 0.058(2) 0.039(2) 0.0464(19) -0.0002(15) -0.0035(16) -0.0095(16)
C25 0.0336(17) 0.0304(17) 0.0396(17) 0.0015(13) -0.0028(13) 0.0002(13)
C26 0.0297(16) 0.0345(17) 0.0376(17) 0.0007(13) 0.0009(13) 0.0022(13)
C27 0.043(2) 0.045(2) 0.048(2) 0.0067(15) -0.0043(15) -0.0103(16)
C28 0.054(2) 0.057(2) 0.054(2) 0.0154(18) 0.0084(17) -0.0093(18)
C29 0.052(2) 0.067(2) 0.0361(18) 0.0049(17) 0.0108(16) 0.0071(19)
C30 0.049(2) 0.046(2) 0.0346(17) -0.0046(15) 0.0009(14) 0.0090(16)
C31 0.0379(18) 0.0388(18) 0.0396(17) 0.0012(14) 0.0093(14) -0.0001(14)
C32 0.044(2) 0.0403(19) 0.051(2) 0.0031(16) 0.0177(16) -0.0050(15)
C33 0.042(2) 0.0369(19) 0.062(2) 0.0023(16) 0.0055(16) -0.0088(15)
C34 0.044(2) 0.041(2) 0.050(2) -0.0032(15) -0.0033(15) -0.0075(15)
C35 0.0308(17) 0.0316(17) 0.0462(18) -0.0007(14) -0.0006(13) 0.0025(13)
C36 0.0339(17) 0.0336(17) 0.0426(17) -0.0023(14) -0.0043(14) -0.0053(13)
C37 0.054(2) 0.040(2) 0.0470(19) -0.0016(15) -0.0118(15) 0.0065(16)
C38 0.059(2) 0.047(2) 0.057(2) -0.0149(17) -0.0043(18) 0.0070(17)
C39 0.066(3) 0.053(2) 0.045(2) -0.0099(17) -0.0050(17) -0.0065(19)
C40 0.060(2) 0.056(2) 0.0383(19) 0.0026(16) -0.0061(16) -0.0038(18)

loop_
_atom_type_symbol
_atom_type_description
_atom_type_scat_dispersion_real
_atom_type_scat_dispersion_imag
_atom_type_scat_source
C C 0.0033 0.0016 'International Tables Vol C Tables 4.2.6.8 and 6.1.1.4'
H H 0.0000 0.0000 'International Tables Vol C Tables 4.2.6.8 and 6.1.1.4'
N N 0.0061 0.0033 'International Tables Vol C Tables 4.2.6.8 and 6.1.1.4'
Rh Rh -1.1178 0.9187 'International Tables Vol C Tables 4.2.6.8 and 6.1.1.4'

loop_
_geom_angle_atom_site_label_1
_geom_angle_atom_site_label_2
_geom_angle_atom_site_label_3
_geom_angle
_geom_angle_site_symmetry_1
_geom_angle_site_symmetry_3
_geom_angle_publ_flag
N8 Rh1 N4 92.06(9) . . ?
N8 Rh1 N11 176.67(9) . . ?
N4 Rh1 N11 91.01(9) . . ?
N8 Rh1 N1 90.09(9) . . ?
N4 Rh1 N1 175.81(9) . . ?
N11 Rh1 N1 86.77(9) . . ?
N8 Rh1 N9 59.81(9) . . ?
N4 Rh1 N9 94.50(9) . . ?
N11 Rh1 N9 121.20(9) . . ?
N1 Rh1 N9 89.68(9) . . ?
N8 Rh1 Rh2 88.96(6) . . ?
N4 Rh1 Rh2 88.00(6) . . ?
N11 Rh1 Rh2 89.87(6) . . ?
N1 Rh1 Rh2 88.45(6) . . ?
N9 Rh1 Rh2 148.71(6) . . ?
N2 Rh2 N10 91.62(9) . . ?
N2 Rh2 N5 178.56(9) . . ?
N10 Rh2 N5 89.04(9) . . ?
N2 Rh2 N7 89.83(9) . . ?
N10 Rh2 N7 176.29(9) . . ?
N5 Rh2 N7 89.44(9) . . ?
N2 Rh2 N3 59.42(8) . . ?
N10 Rh2 N3 92.18(9) . . ?
N5 Rh2 N3 121.84(9) . . ?
N7 Rh2 N3 91.49(8) . . ?
N2 Rh2 Rh1 88.74(6) . . ?
N10 Rh2 Rh1 88.42(6) . . ?
N5 Rh2 Rh1 90.00(6) . . ?
N7 Rh2 Rh1 88.20(6) . . ?
N3 Rh2 Rh1 148.16(6) . . ?
C1 N1 C5 119.1(2) . . ?
C1 N1 Rh1 118.50(19) . . ?
C5 N1 Rh1 122.24(18) . . ?
C6 N2 C5 130.7(2) . . ?
C6 N2 Rh2 104.46(18) . . ?
C5 N2 Rh2 124.61(18) . . ?
C10 N3 C6 119.4(3) . . ?
C10 N3 Rh2 152.6(2) . . ?
C6 N3 Rh2 87.91(17) . . ?
C11 N4 C15 119.0(3) . . ?
C11 N4 Rh1 117.9(2) . . ?
C15 N4 Rh1 123.08(18) . . ?
C15 N5 C16 121.0(2) . . ?
C15 N5 Rh2 121.07(19) . . ?
C16 N5 Rh2 117.70(18) . . ?
C16 N6 C20 117.8(3) . . ?
C21 N7 C25 118.9(3) . . ?
C21 N7 Rh2 118.3(2) . . ?
C25 N7 Rh2 122.73(19) . . ?
C25 N8 C26 131.4(2) . . ?
C25 N8 Rh1 124.95(19) . . ?
C26 N8 Rh1 103.62(18) . . ?
C30 N9 C26 120.1(3) . . ?
C30 N9 Rh1 150.8(2) . . ?
C26 N9 Rh1 88.99(17) . . ?
C31 N10 C35 119.1(3) . . ?
C31 N10 Rh2 118.3(2) . . ?
C35 N10 Rh2 122.64(19) . . ?
C35 N11 C36 120.8(2) . . ?
C35 N11 Rh1 121.23(19) . . ?
C36 N11 Rh1 116.54(19) . . ?
C40 N12 C36 117.6(3) . . ?
N1 C1 C2 123.9(3) . . ?
C1 C2 C3 117.6(3) . . ?
C4 C3 C2 120.0(3) . . ?
C3 C4 C5 120.7(3) . . ?
N2 C5 N1 115.4(3) . . ?
N2 C5 C4 126.0(3) . . ?
N1 C5 C4 118.5(3) . . ?
N2 C6 N3 108.0(2) . . ?
N2 C6 C7 132.4(3) . . ?
N3 C6 C7 119.6(3) . . ?
C8 C7 C6 119.2(3) . . ?
C7 C8 C9 120.0(3) . . ?
C10 C9 C8 118.0(3) . . ?
N3 C10 C9 123.5(3) . . ?
N4 C11 C12 123.6(3) . . ?
C11 C12 C13 118.3(3) . . ?
C14 C13 C12 119.5(3) . . ?
C13 C14 C15 120.8(3) . . ?
N5 C15 N4 117.7(3) . . ?
N5 C15 C14 123.9(3) . . ?
N4 C15 C14 118.2(3) . . ?
N6 C16 C17 121.4(3) . . ?
N6 C16 N5 115.5(3) . . ?
C17 C16 N5 123.0(3) . . ?
C18 C17 C16 119.4(3) . . ?
C17 C18 C19 119.4(3) . . ?
C20 C19 C18 117.2(3) . . ?
N6 C20 C19 124.9(3) . . ?
N7 C21 C22 123.9(3) . . ?
C21 C22 C23 117.6(3) . . ?
C24 C23 C22 120.2(3) . . ?
C23 C24 C25 120.4(3) . . ?
N8 C25 N7 114.8(3) . . ?
N8 C25 C24 126.7(3) . . ?
N7 C25 C24 118.4(3) . . ?
N8 C26 N9 107.6(2) . . ?
N8 C26 C27 132.9(3) . . ?
N9 C26 C27 119.5(3) . . ?
C28 C27 C26 118.9(3) . . ?
C27 C28 C29 120.4(3) . . ?
C30 C29 C28 118.0(3) . . ?
N9 C30 C29 123.0(3) . . ?
N10 C31 C32 124.1(3) . . ?
C31 C32 C33 117.7(3) . . ?
C34 C33 C32 120.2(3) . . ?
C33 C34 C35 120.6(3) . . ?
N11 C35 N10 117.8(3) . . ?
N11 C35 C34 123.9(3) . . ?
N10 C35 C34 118.3(3) . . ?
N12 C36 N11 115.5(3) . . ?
N12 C36 C37 120.9(3) . . ?
N11 C36 C37 123.4(3) . . ?
C38 C37 C36 119.8(3) . . ?
C37 C38 C39 119.2(3) . . ?
C38 C39 C40 117.6(3) . . ?
N12 C40 C39 124.8(3) . . ?

loop_
_geom_bond_atom_site_label_1
_geom_bond_atom_site_label_2
_geom_bond_distance
_geom_bond_site_symmetry_2
_geom_bond_publ_flag
Rh1 N8 2.032(2) . ?
Rh1 N4 2.046(2) . ?
Rh1 N11 2.056(2) . ?
Rh1 N1 2.080(2) . ?
Rh1 N9 2.351(2) . ?
Rh1 Rh2 2.4001(3) . ?
Rh2 N2 2.026(2) . ?
Rh2 N10 2.043(2) . ?
Rh2 N5 2.055(2) . ?
Rh2 N7 2.076(2) . ?
Rh2 N3 2.383(2) . ?
N1 C1 1.353(3) . ?
N1 C5 1.366(3) . ?
N2 C6 1.357(4) . ?
N2 C5 1.358(3) . ?
N3 C10 1.330(4) . ?
N3 C6 1.371(4) . ?
N4 C11 1.352(3) . ?
N4 C15 1.371(4) . ?
N5 C15 1.351(4) . ?
N5 C16 1.402(4) . ?
N6 C16 1.335(4) . ?
N6 C20 1.340(4) . ?
N7 C21 1.350(4) . ?
N7 C25 1.377(4) . ?
N8 C25 1.353(4) . ?
N8 C26 1.363(4) . ?
N9 C30 1.324(4) . ?
N9 C26 1.368(4) . ?
N10 C31 1.354(4) . ?
N10 C35 1.380(3) . ?
N11 C35 1.354(4) . ?
N11 C36 1.400(4) . ?
N12 C40 1.337(4) . ?
N12 C36 1.347(4) . ?
C1 C2 1.362(4) . ?
C2 C3 1.391(4) . ?
C3 C4 1.358(4) . ?
C4 C5 1.419(4) . ?
C6 C7 1.402(4) . ?
C7 C8 1.376(4) . ?
C8 C9 1.390(5) . ?
C9 C10 1.361(4) . ?
C11 C12 1.362(4) . ?
C12 C13 1.388(4) . ?
C13 C14 1.359(4) . ?
C14 C15 1.425(4) . ?
C16 C17 1.398(4) . ?
C17 C18 1.381(4) . ?
C18 C19 1.386(4) . ?
C19 C20 1.367(5) . ?
C21 C22 1.362(4) . ?
C22 C23 1.390(4) . ?
C23 C24 1.363(4) . ?
C24 C25 1.413(4) . ?
C26 C27 1.402(4) . ?
C27 C28 1.380(4) . ?
C28 C29 1.382(5) . ?
C29 C30 1.371(5) . ?
C31 C32 1.359(4) . ?
C32 C33 1.399(4) . ?
C33 C34 1.358(4) . ?
C34 C35 1.425(4) . ?
C36 C37 1.410(4) . ?
C37 C38 1.376(4) . ?
C38 C39 1.381(5) . ?
C39 C40 1.381(5) . ?
